data_2022188
loop_
_publ_author_name
'Rincke, Christine'
'Schmidt, Horst'
'Buth, Gernot'
'Voigt, Wolfgang'

_publ_section_title
;
 Crystal structure and characterization of magnesium carbonate chloride
 heptahydrate
;
_journal_coeditor_code UK3196
_journal_issue 8
_journal_name_full 'Acta Crystallographica Section C'
_journal_page_first
;
;
_journal_paper_doi 10.1107/S2053229620008153
_journal_volume 76
_journal_year 2020
_chemical_formula_iupac 'Mg C O3, Mg Cl2, 7 H2 O'
_chemical_formula_moiety 'Mg C O3, Mg Cl2, 7 H2 O'
_chemical_formula_sum 'C H14 Cl2 Mg2 O10'
_chemical_formula_weight 305.64
_chemical_name_systematic
;
Magnesium carbonate chloride heptahydrate
;
_space_group_crystal_system monoclinic
_space_group_IT_number 9
_space_group_name_Hall 'C -2yc'
_space_group_name_H-M_alt 'C 1 c 1'
_atom_sites_solution_hydrogens difmap
_atom_sites_solution_primary direct
_audit_creation_method SHELXL-2016/6
_cell_angle_alpha 90
_cell_angle_beta 118.83(3)
_cell_angle_gamma 90
_cell_formula_units_Z 4
_cell_length_a 13.368(5)
_cell_length_b 11.262(5)
_cell_length_c 9.266(4)
_cell_measurement_reflns_used 4192
_cell_measurement_temperature 150
_cell_measurement_theta_max 29.54
_cell_measurement_theta_min 2.68
_cell_volume 1222.1(10)
_computing_cell_refinement
;
X-AREA (Stoe & Cie, 2015)
;
_computing_data_collection
;
X-AREA (Stoe & Cie, 2015)
;
_computing_data_reduction
;
X-RED (Stoe & Cie, 2015)
;
_computing_molecular_graphics
;
DIAMOND (Brandenburg, 2017)
;
_computing_publication_material
;
publCIF (Westrip, 2010)
;
_computing_structure_refinement
;
SHELXL2016 (Sheldrick, 2015)
;
_computing_structure_solution
;
SHELXS97 (Sheldrick, 2008)
;
_diffrn_ambient_temperature 150
_diffrn_measured_fraction_theta_full 0.980
_diffrn_measured_fraction_theta_max 0.980
_diffrn_measurement_device_type 'Stoe IPDS II'
_diffrn_measurement_method 'rotation method'
_diffrn_radiation_type synchrotron
_diffrn_radiation_wavelength 0.8000
_diffrn_reflns_av_R_equivalents 0.0613
_diffrn_reflns_av_unetI/netI 0.0701
_diffrn_reflns_limit_h_max 14
_diffrn_reflns_limit_h_min -14
_diffrn_reflns_limit_k_max 12
_diffrn_reflns_limit_k_min -12
_diffrn_reflns_limit_l_max 10
_diffrn_reflns_limit_l_min -10
_diffrn_reflns_number 8746
_diffrn_reflns_theta_full 26.690
_diffrn_reflns_theta_max 26.690
_diffrn_reflns_theta_min 3.260
_diffrn_source synchrotron
_exptl_absorpt_coefficient_mu 0.931
_exptl_absorpt_correction_type sphere
_exptl_absorpt_process_details
;
(Coppens, 1970)
;
_exptl_crystal_colour colourless
_exptl_crystal_density_diffrn 1.661
_exptl_crystal_description needle
_exptl_crystal_F_000 632
_exptl_crystal_size_max 0.125
_exptl_crystal_size_mid 0.065
_exptl_crystal_size_min 0.005
_exptl_crystal_size_rad 0.02
_refine_diff_density_max 0.355
_refine_diff_density_min -0.427
_refine_ls_abs_structure_details
;
Flack <i>x</i> determined using 647 quotients [(I+)-(I-)]/[(I+)+(I-)]
(Parsons <i>et al.</i>,  2013)
;
_refine_ls_abs_structure_Flack 0.43(13)
_refine_ls_extinction_method none
_refine_ls_goodness_of_fit_ref 1.123
_refine_ls_hydrogen_treatment refxyz
_refine_ls_matrix_type full
_refine_ls_number_parameters 179
_refine_ls_number_reflns 4791
_refine_ls_number_restraints 22
_refine_ls_restrained_S_all 1.121
_refine_ls_R_factor_all 0.0748
_refine_ls_R_factor_gt 0.0529
_refine_ls_shift/su_max 0.000
_refine_ls_shift/su_mean 0.000
_refine_ls_structure_factor_coef Fsqd
_refine_ls_weighting_details 'w=1/[\s^2^(Fo^2^)+(0.0940P)^2^] where P=(Fo^2^+2Fc^2^)/3'
_refine_ls_weighting_scheme calc
_refine_ls_wR_factor_gt 0.1360
_refine_ls_wR_factor_ref 0.1605
_reflns_number_gt 5476
_reflns_number_total 6975
_reflns_threshold_expression 'I > 2\s(I)'
_cod_data_source_file uk3196sup1.cif
_cod_data_source_block I
_cod_original_cell_volume 1222.0(9)
_cod_original_sg_symbol_H-M 'C c'
_cod_database_code 2022188
_shelx_space_group_comment
;
The symmetry employed for this shelxl refinement is uniquely defined
by the following loop, which should always be used as a source of
symmetry information in preference to the above space-group names.
They are only intended as comments.
;

loop_
_space_group_symop_operation_xyz
'x, y, z'
'x, -y, z+1/2'
'x+1/2, y+1/2, z'
'x+1/2, -y+1/2, z+1/2'

loop_
_atom_site_type_symbol
_atom_site_label
_atom_site_fract_x
_atom_site_fract_y
_atom_site_fract_z
_atom_site_U_iso_or_equiv
_atom_site_adp_type
_atom_site_calc_flag
_atom_site_occupancy
_atom_site_disorder_assembly
_atom_site_disorder_group
Mg Mg1 0.4801(4) 0.1376(3) 0.5771(6) 0.0178(9) Uani d 1 . .
Mg Mg2 0.4708(3) 0.1837(4) 0.9931(5) 0.0182(10) Uani d 1 . .
Cl Cl1 0.1825(3) 0.9715(3) 0.5763(4) 0.0262(9) Uani d 1 . .
Cl Cl2 0.2944(3) 0.5078(3) 0.0497(4) 0.0249(8) Uani d 1 . .
C C1 0.4795(10) 0.0190(12) 0.2714(13) 0.017(3) Uani d 1 . .
O O1 0.4661(9) 0.2884(9) 1.1718(12) 0.028(2) Uani d 1 . .
H H1B 0.419(11) 0.341(10) 1.152(18) 0.034 Uiso d 1 . .
H H1A 0.468(13) 0.250(11) 1.247(14) 0.034 Uiso d 1 . .
O O2 0.4771(7) 0.0395(8) 1.1333(10) 0.0196(19) Uani d 1 . .
O O3 0.6440(9) 0.1968(9) 1.1050(12) 0.028(2) Uani d 1 . .
H H3B 0.680(13) 0.211(16) 1.203(6) 0.034 Uiso d 1 . .
H H3A 0.688(12) 0.153(13) 1.09(2) 0.034 Uiso d 1 . .
O O4 0.2896(8) 0.1586(9) 0.8686(11) 0.025(2) Uani d 1 . .
H H4B 0.264(12) 0.148(13) 0.932(14) 0.029 Uiso d 1 . .
H H4A 0.255(12) 0.112(11) 0.792(12) 0.029 Uiso d 1 . .
O O5 0.4634(9) 0.3447(9) 0.8750(12) 0.029(2) Uani d 1 . .
H H5A 0.433(12) 0.371(12) 0.781(7) 0.034 Uiso d 1 . .
H H5B 0.509(12) 0.395(10) 0.933(13) 0.034 Uiso d 1 . .
O O6 0.4774(8) 0.0931(8) 0.8055(12) 0.0184(19) Uani d 1 . .
O O7 0.4802(9) 0.3153(9) 0.5418(13) 0.028(2) Uani d 1 . .
H H7A 0.427(8) 0.361(9) 0.52(2) 0.034 Uiso d 1 . .
H H7B 0.536(7) 0.358(10) 0.57(2) 0.034 Uiso d 1 . .
O O8 0.6599(8) 0.1449(9) 0.7010(12) 0.025(2) Uani d 1 . .
H H8B 0.694(12) 0.111(12) 0.790(8) 0.029 Uiso d 1 . .
H H8A 0.686(11) 0.116(12) 0.645(12) 0.029 Uiso d 1 . .
O O9 0.4820(8) 0.1034(8) 0.3651(11) 0.022(2) Uani d 1 . .
O O10 0.3036(8) 0.1571(9) 0.4583(11) 0.024(2) Uani d 1 . .
H H10B 0.278(11) 0.150(13) 0.359(5) 0.029 Uiso d 1 . .
H H10A 0.262(10) 0.117(12) 0.481(14) 0.029 Uiso d 1 . .

loop_
_atom_site_aniso_label
_atom_site_aniso_U_11
_atom_site_aniso_U_22
_atom_site_aniso_U_33
_atom_site_aniso_U_12
_atom_site_aniso_U_13
_atom_site_aniso_U_23
Mg1 0.023(2) 0.017(2) 0.0156(18) -0.0018(19) 0.0114(15) -0.004(2)
Mg2 0.022(2) 0.019(2) 0.0152(18) 0.0026(17) 0.0102(16) 0.0000(17)
Cl1 0.0248(16) 0.0273(19) 0.0302(17) -0.0052(14) 0.0162(14) -0.0031(15)
Cl2 0.0242(15) 0.0255(16) 0.0257(15) 0.0023(14) 0.0126(12) 0.0018(14)
C1 0.021(6) 0.023(8) 0.010(7) 0.001(5) 0.008(6) -0.009(6)
O1 0.048(6) 0.021(5) 0.024(5) 0.008(4) 0.023(5) 0.009(4)
O2 0.027(5) 0.017(5) 0.017(4) 0.005(4) 0.013(4) -0.003(4)
O3 0.030(6) 0.032(6) 0.023(5) 0.005(4) 0.013(5) -0.001(4)
O4 0.028(5) 0.030(5) 0.017(5) -0.002(4) 0.012(4) 0.001(4)
O5 0.040(6) 0.023(5) 0.020(5) -0.006(4) 0.013(4) -0.001(4)
O6 0.025(5) 0.016(5) 0.017(4) 0.000(4) 0.012(4) 0.002(4)
O7 0.030(5) 0.022(5) 0.038(7) 0.006(4) 0.021(5) 0.004(4)
O8 0.024(5) 0.029(5) 0.020(5) 0.003(4) 0.010(4) -0.003(4)
O9 0.034(6) 0.018(5) 0.020(5) 0.002(4) 0.018(4) 0.005(4)
O10 0.025(5) 0.029(6) 0.019(5) 0.001(4) 0.012(4) 0.002(4)

loop_
_atom_type_symbol
_atom_type_description
_atom_type_scat_dispersion_real
_atom_type_scat_dispersion_imag
_atom_type_scat_source
Mg Mg 0.0486 0.0363 'International Tables Vol C Tables 4.2.6.8 and 6.1.1.4'
Cl Cl 0.1484 0.1585 'International Tables Vol C Tables 4.2.6.8 and 6.1.1.4'
C C 0.0033 0.0016 'International Tables Vol C Tables 4.2.6.8 and 6.1.1.4'
O O 0.0106 0.0060 'International Tables Vol C Tables 4.2.6.8 and 6.1.1.4'
H H 0.0000 0.0000 'International Tables Vol C Tables 4.2.6.8 and 6.1.1.4'

loop_
_geom_angle_atom_site_label_1
_geom_angle_atom_site_label_2
_geom_angle_atom_site_label_3
_geom_angle_site_symmetry_1
_geom_angle_site_symmetry_3
_geom_angle
_geom_angle_publ_flag
O9 Mg1 O7 . . 91.7(4) ?
O9 Mg1 O2 . 2_554 94.2(4) ?
O7 Mg1 O2 . 2_554 174.1(5) ?
O9 Mg1 O10 . . 92.8(4) ?
O7 Mg1 O10 . . 84.2(4) ?
O2 Mg1 O10 2_554 . 94.6(4) ?
O9 Mg1 O8 . . 89.5(4) ?
O7 Mg1 O8 . . 87.7(4) ?
O2 Mg1 O8 2_554 . 93.2(4) ?
O10 Mg1 O8 . . 171.6(4) ?
O9 Mg1 O6 . . 155.8(4) ?
O7 Mg1 O6 . . 112.5(4) ?
O2 Mg1 O6 2_554 . 61.6(4) ?
O10 Mg1 O6 . . 89.6(4) ?
O8 Mg1 O6 . . 91.6(4) ?
O9 Mg1 C1 . 2 124.7(4) ?
O7 Mg1 C1 . 2 143.6(5) ?
O2 Mg1 C1 2_554 2 30.5(4) ?
O10 Mg1 C1 . 2 93.4(4) ?
O8 Mg1 C1 . 2 92.0(4) ?
O6 Mg1 C1 . 2 31.1(4) ?
O9 Mg1 Mg2 . 2_554 67.8(3) ?
O7 Mg1 Mg2 . 2_554 159.4(3) ?
O2 Mg1 Mg2 2_554 2_554 26.4(2) ?
O10 Mg1 Mg2 . 2_554 94.5(3) ?
O8 Mg1 Mg2 . 2_554 93.9(3) ?
O6 Mg1 Mg2 . 2_554 88.0(3) ?
C1 Mg1 Mg2 2 2_554 56.9(3) ?
O3 Mg2 O6 . . 87.9(4) ?
O3 Mg2 O2 . . 92.6(4) ?
O6 Mg2 O2 . . 97.9(4) ?
O3 Mg2 O1 . . 91.0(5) ?
O6 Mg2 O1 . . 174.8(5) ?
O2 Mg2 O1 . . 87.3(4) ?
O3 Mg2 O5 . . 87.6(4) ?
O6 Mg2 O5 . . 89.9(4) ?
O2 Mg2 O5 . . 172.2(4) ?
O1 Mg2 O5 . . 85.0(4) ?
O3 Mg2 O4 . . 176.1(5) ?
O6 Mg2 O4 . . 88.7(4) ?
O2 Mg2 O4 . . 85.8(4) ?
O1 Mg2 O4 . . 92.5(5) ?
O5 Mg2 O4 . . 94.4(4) ?
O3 Mg2 Mg1 . 2 92.8(3) ?
O6 Mg2 Mg1 . 2 71.4(3) ?
O2 Mg2 Mg1 . 2 26.5(3) ?
O1 Mg2 Mg1 . 2 113.8(3) ?
O5 Mg2 Mg1 . 2 161.2(3) ?
O4 Mg2 Mg1 . 2 84.2(3) ?
O9 C1 O2 . 1_554 121.5(12) ?
O9 C1 O6 . 2_554 123.5(10) ?
O2 C1 O6 1_554 2_554 115.0(10) ?
O9 C1 Mg1 . 2_554 175.9(10) ?
O2 C1 Mg1 1_554 2_554 54.7(6) ?
O6 C1 Mg1 2_554 2_554 60.3(6) ?
C1 O2 Mg2 1_556 . 138.1(8) ?
C1 O2 Mg1 1_556 2 94.7(8) ?
Mg2 O2 Mg1 . 2 127.1(4) ?
C1 O6 Mg2 2 . 134.5(8) ?
C1 O6 Mg1 2 . 88.5(7) ?
Mg2 O6 Mg1 . . 137.0(5) ?
C1 O9 Mg1 . . 142.8(8) ?

loop_
_geom_bond_atom_site_label_1
_geom_bond_atom_site_label_2
_geom_bond_site_symmetry_2
_geom_bond_distance
Mg1 O9 . 2.014(10)
Mg1 O7 . 2.028(11)
Mg1 O2 2_554 2.066(9)
Mg1 O10 . 2.079(11)
Mg1 O8 . 2.107(11)
Mg1 O6 . 2.192(10)
Mg2 O3 . 2.036(11)
Mg2 O6 . 2.054(11)
Mg2 O2 . 2.055(10)
Mg2 O1 . 2.058(11)
Mg2 O5 . 2.095(11)
Mg2 O4 . 2.140(11)
C1 O9 . 1.277(15)
C1 O2 1_554 1.285(15)
C1 O6 2_554 1.305(17)

loop_
_geom_hbond_atom_site_label_D
_geom_hbond_atom_site_label_H
_geom_hbond_atom_site_label_A
_geom_hbond_site_symmetry_A
_geom_hbond_distance_DH
_geom_hbond_distance_HA
_geom_hbond_distance_DA
_geom_hbond_angle_DHA
O1 H1A O9 1_556 0.82(3) 1.94(6) 2.688(14) 153(13)
O1 H1B Cl2 1_556 0.82(3) 2.38(4) 3.186(11) 167(12)
O3 H3A Cl2 3_546 0.82(3) 2.32(3) 3.135(11) 174(17)
O3 H3B O4 4 0.82(3) 2.10(11) 2.796(13) 143(17)
O4 H4A Cl1 1_545 0.82(3) 2.36(3) 3.176(10) 171(14)
O4 H4B Cl1 2_565 0.82(3) 2.49(7) 3.251(10) 155(13)
O5 H5A Cl2 2_565 0.82(3) 2.45(7) 3.222(11) 157(16)
O5 H5B Cl1 4_565 0.81(3) 2.54(6) 3.327(11) 164(17)
O7 H7A Cl2 2_565 0.82(3) 2.42(6) 3.212(11) 163(16)
O7 H7B Cl1 3_545 0.82(3) 2.30(4) 3.111(11) 169(16)
O8 H8A Cl2 4 0.82(3) 2.46(5) 3.254(10) 163(11)
O8 H8B Cl2 3_546 0.82(3) 2.41(3) 3.233(10) 178(11)
O10 H10A Cl1 1_545 0.82(3) 2.34(5) 3.146(10) 166(15)
O10 H10B Cl1 2_564 0.82(3) 2.67(7) 3.424(10) 154(12)

_cod_database_fobs_code 2022188
